data_7152776
loop_
_publ_author_name
'Jadhav, Sandip V.'
'Bandyopadhyay, Anupam'
'Gopi, Hosahudya N.'

_publ_section_title
;
 Protein secondary structure mimetics: crystal conformations of
 \a/\g4-hybrid peptide12-helices with proteinogenic side chains and their
 analogy with \a- and \b-peptide helices.
;
_journal_issue 3
_journal_name_full 'Organic &amp; biomolecular chemistry'
_journal_page_first 509
_journal_page_last 514
_journal_paper_doi 10.1039/c2ob26805a
_journal_volume 11
_journal_year 2013
_chemical_absolute_configuration ad
_chemical_compound_source synthesis
_chemical_formula_moiety 'C48 H66 N8 O8'
_chemical_formula_sum 'C48 H66 N8 O9'
_chemical_formula_weight 899.09
_chemical_name_common 'alpha-gamma peptide'
_chemical_name_systematic 'alpha-gamma peptide'
_space_group_IT_number 1
_symmetry_cell_setting triclinic
_symmetry_space_group_name_Hall 'P 1'
_symmetry_space_group_name_H-M 'P 1'
_atom_sites_solution_hydrogens geom
_atom_sites_solution_primary direct
_atom_sites_solution_secondary difmap
_audit_creation_method SHELXL-97
_cell_angle_alpha 68.89(3)
_cell_angle_beta 85.74(3)
_cell_angle_gamma 71.36(3)
_cell_formula_units_Z 1
_cell_length_a 9.354(10)
_cell_length_b 12.179(13)
_cell_length_c 13.950(15)
_cell_measurement_temperature 100(2)
_cell_volume 1403(3)
_computing_structure_refinement 'SHELXL-97 (Sheldrick, 2008)'
_computing_structure_solution 'SHELXS-97 (Sheldrick, 2008)'
_diffrn_ambient_pressure 101.325
_diffrn_ambient_temperature 100(2)
_diffrn_measured_fraction_theta_full 0.991
_diffrn_measured_fraction_theta_max 0.991
_diffrn_measurement_device_type 'Bruker SMART APEX2 area detector'
_diffrn_radiation_monochromator graphite
_diffrn_radiation_source 'fine-focus sealed tube'
_diffrn_radiation_type MoK\a
_diffrn_radiation_wavelength 0.71073
_diffrn_reflns_av_R_equivalents 0.0501
_diffrn_reflns_av_sigmaI/netI 0.1021
_diffrn_reflns_limit_h_max 12
_diffrn_reflns_limit_h_min -12
_diffrn_reflns_limit_k_max 15
_diffrn_reflns_limit_k_min -16
_diffrn_reflns_limit_l_max 17
_diffrn_reflns_limit_l_min -18
_diffrn_reflns_number 24197
_diffrn_reflns_theta_full 28.28
_diffrn_reflns_theta_max 28.28
_diffrn_reflns_theta_min 1.57
_exptl_absorpt_coefficient_mu 0.074
_exptl_absorpt_correction_T_max 0.985
_exptl_absorpt_correction_T_min 0.974
_exptl_absorpt_correction_type multi-scan
_exptl_absorpt_process_details SADABS
_exptl_crystal_colour colorless
_exptl_crystal_density_diffrn 1.064
_exptl_crystal_density_method 'not measured'
_exptl_crystal_description block
_exptl_crystal_F_000 482
_exptl_crystal_recrystallization_method MeOH/Water
_exptl_crystal_size_max 0.4
_exptl_crystal_size_mid 0.3
_exptl_crystal_size_min 0.2
_platon_squeeze_details
;
The volume occupied by solvent is 29 percent of the unit cell.
;
_refine_diff_density_max 0.248
_refine_diff_density_min -0.257
_refine_diff_density_rms 0.056
_refine_ls_abs_structure_details 'Flack H D (1983), Acta Cryst. A39, 876-881'
_refine_ls_abs_structure_Flack 0.6(18)
_refine_ls_extinction_coef 0.032(6)
_refine_ls_extinction_expression Fc^*^=kFc[1+0.001xFc^2^\l^3^/sin(2\q)]^-1/4^
_refine_ls_extinction_method SHELXL
_refine_ls_goodness_of_fit_ref 0.771
_refine_ls_hydrogen_treatment constr
_refine_ls_matrix_type full
_refine_ls_number_parameters 569
_refine_ls_number_reflns 10395
_refine_ls_number_restraints 327
_refine_ls_restrained_S_all 0.762
_refine_ls_R_factor_all 0.1364
_refine_ls_R_factor_gt 0.0823
_refine_ls_shift/su_max 0.002
_refine_ls_shift/su_mean 0.000
_refine_ls_structure_factor_coef Fsqd
_refine_ls_weighting_details 'calc w=1/[\s^2^(Fo^2^)+(0.2000P)^2^+0.1787P] where P=(Fo^2^+2Fc^2^)/3'
_refine_ls_weighting_scheme calc
_refine_ls_wR_factor_gt 0.2342
_refine_ls_wR_factor_ref 0.2723
_reflns_number_gt 4880
_reflns_number_total 10395
_reflns_threshold_expression >2sigma(I)
_cod_data_source_file c2ob26805a.txt
_cod_data_source_block Peptide_P2
_cod_depositor_comments
;
The following automatic conversions were performed:

'_symmetry_cell_setting' value 'Triclinic' changed to 'triclinic'
according to /home/saulius/struct/CIF-dictionaries/cif_core.dic
dictionary named 'cif_core.dic' version 2.4.2 from 2011-04-26.

Automatic conversion script
Id: cif_fix_values 1891 2012-01-12 08:04:46Z andrius 
;
_cod_original_sg_symbol_H-M P1
_cod_database_code 7152776

loop_
_symmetry_equiv_pos_as_xyz
'x, y, z'

loop_
_atom_site_label
_atom_site_type_symbol
_atom_site_fract_x
_atom_site_fract_y
_atom_site_fract_z
_atom_site_U_iso_or_equiv
_atom_site_adp_type
_atom_site_occupancy
_atom_site_symmetry_multiplicity
_atom_site_calc_flag
_atom_site_refinement_flags
C1 C 0.9596(8) 0.1313(8) 0.9191(6) 0.113(2) Uani 1 1 d U
H1A H 0.9777 0.0500 0.9173 0.169 Uiso 1 1 calc R
H1B H 0.9640 0.1261 0.9892 0.169 Uiso 1 1 calc R
H1C H 1.0352 0.1656 0.8818 0.169 Uiso 1 1 calc R
C2 C 0.8112(7) 0.2107(6) 0.8723(5) 0.0864(16) Uani 1 1 d U
C3 C 0.5443(5) 0.2752(4) 0.9073(3) 0.0636(11) Uani 1 1 d U
H3 H 0.5226 0.2383 0.8604 0.076 Uiso 1 1 calc R
C4 C 0.4481(7) 0.2460(5) 1.0024(5) 0.0921(17) Uani 1 1 d U
H4A H 0.4740 0.2758 1.0516 0.138 Uiso 1 1 calc R
H4B H 0.4676 0.1579 1.0330 0.138 Uiso 1 1 calc R
H4C H 0.3430 0.2859 0.9819 0.138 Uiso 1 1 calc R
C5 C 0.4964(5) 0.4168(4) 0.8523(4) 0.0602(11) Uani 1 1 d U
C6 C 0.5323(6) 0.6120(4) 0.8419(4) 0.0662(12) Uani 1 1 d U
H6A H 0.4668 0.6452 0.7797 0.079 Uiso 1 1 calc R
C7 C 0.4463(8) 0.6687(5) 0.9197(4) 0.0849(16) Uani 1 1 d U
H7A H 0.5110 0.6357 0.9814 0.102 Uiso 1 1 calc R
H7B H 0.4295 0.7574 0.8911 0.102 Uiso 1 1 calc R
C8 C 0.3003(6) 0.6489(5) 0.9502(4) 0.0734(13) Uani 1 1 d U
C9 C 0.1674(7) 0.7266(6) 0.8947(5) 0.0921(17) Uani 1 1 d U
H9 H 0.1667 0.7987 0.8403 0.110 Uiso 1 1 calc R
C10 C 0.0346(8) 0.6969(8) 0.9202(6) 0.110(2) Uani 1 1 d U
H10 H -0.0527 0.7456 0.8789 0.132 Uiso 1 1 calc R
C11 C 0.0304(9) 0.5996(9) 1.0031(7) 0.120(2) Uani 1 1 d U
H11 H -0.0608 0.5849 1.0231 0.144 Uiso 1 1 calc R
C12 C 0.1613(9) 0.5218(7) 1.0582(6) 0.106(2) Uani 1 1 d U
H12 H 0.1594 0.4515 1.1140 0.127 Uiso 1 1 calc R
C13 C 0.2955(8) 0.5456(6) 1.0327(5) 0.0869(15) Uani 1 1 d U
H13 H 0.3836 0.4917 1.0713 0.104 Uiso 1 1 calc R
C14 C 0.6724(7) 0.6445(6) 0.8128(5) 0.0851(16) Uani 1 1 d U
H14A H 0.7296 0.6253 0.8752 0.102 Uiso 1 1 calc R
H14B H 0.6454 0.7333 0.7762 0.102 Uiso 1 1 calc R
C15 C 0.7732(6) 0.5800(7) 0.7468(5) 0.097(2) Uani 1 1 d U
H15A H 0.7993 0.4910 0.7821 0.116 Uiso 1 1 calc R
H15B H 0.8659 0.6014 0.7373 0.116 Uiso 1 1 calc R
C16 C 0.6983(6) 0.6153(7) 0.6418(5) 0.0835(16) Uani 1 1 d U
C17 C 0.6411(9) 0.5331(7) 0.5184(5) 0.119(3) Uani 1 1 d U
H17 H 0.7020 0.5776 0.4691 0.143 Uiso 1 1 calc R
C18 C 0.6735(17) 0.4108(10) 0.5107(9) 0.230(9) Uani 1 1 d U
H18A H 0.6982 0.4159 0.4415 0.345 Uiso 1 1 calc R
H18B H 0.5864 0.3835 0.5286 0.345 Uiso 1 1 calc R
H18C H 0.7573 0.3528 0.5569 0.345 Uiso 1 1 calc R
C19 C 0.4718(7) 0.6098(5) 0.4909(5) 0.0820(16) Uani 1 1 d U
C20 C 0.2177(6) 0.6741(5) 0.5464(4) 0.0742(13) Uani 1 1 d U
H20 H 0.1979 0.7278 0.4739 0.089 Uiso 1 1 calc R
C21 C 0.1252(9) 0.5801(7) 0.5721(5) 0.106(2) Uani 1 1 d U
H21A H 0.0178 0.6247 0.5628 0.127 Uiso 1 1 calc R
H21B H 0.1466 0.5241 0.6431 0.127 Uiso 1 1 calc R
C28 C 0.1661(6) 0.7524(5) 0.6120(4) 0.0797(15) Uani 1 1 d U
H28A H 0.0614 0.8020 0.5928 0.096 Uiso 1 1 calc R
H28B H 0.1706 0.6981 0.6832 0.096 Uiso 1 1 calc R
C29 C 0.2555(7) 0.8364(6) 0.6040(4) 0.0853(17) Uani 1 1 d U
H29A H 0.3594 0.7870 0.6266 0.102 Uiso 1 1 calc R
H29B H 0.2159 0.8821 0.6497 0.102 Uiso 1 1 calc R
C30 C 0.2522(7) 0.9287(5) 0.4943(4) 0.0752(14) Uani 1 1 d U
C31 C 0.4001(6) 1.0008(5) 0.3513(4) 0.0774(14) Uani 1 1 d U
H31 H 0.3693 1.0829 0.3570 0.093 Uiso 1 1 calc R
C32 C 0.5625(7) 0.9711(8) 0.3213(5) 0.108(2) Uani 1 1 d U
H32A H 0.6179 0.9997 0.3573 0.162 Uiso 1 1 calc R
H32B H 0.5667 1.0116 0.2485 0.162 Uiso 1 1 calc R
H32C H 0.6063 0.8831 0.3390 0.162 Uiso 1 1 calc R
C33 C 0.3036(5) 1.0081(5) 0.2630(4) 0.0641(11) Uani 1 1 d U
C34 C 0.2043(5) 0.8985(5) 0.1831(4) 0.0670(12) Uani 1 1 d U
H34 H 0.1686 0.9810 0.1297 0.080 Uiso 1 1 calc R
C35 C 0.3104(6) 0.8089(5) 0.1347(4) 0.0780(14) Uani 1 1 d U
H35A H 0.3445 0.7269 0.1873 0.094 Uiso 1 1 calc R
H35B H 0.2532 0.8039 0.0821 0.094 Uiso 1 1 calc R
C36 C 0.4425(5) 0.8428(5) 0.0888(4) 0.119(3) Uani 1 1 d GU
C37 C 0.4284(8) 0.9328(5) -0.0089(5) 0.125(3) Uani 1 1 d GU
H37 H 0.3343 0.9737 -0.0433 0.150 Uiso 1 1 calc R
C38 C 0.5551(11) 0.9617(6) -0.0550(5) 0.196(7) Uani 1 1 d GU
H38 H 0.5457 1.0219 -0.1203 0.235 Uiso 1 1 calc R
C39 C 0.6959(9) 0.9005(8) -0.0036(8) 0.229(10) Uani 1 1 d GU
H39 H 0.7806 0.9199 -0.0345 0.274 Uiso 1 1 calc R
C40 C 0.7100(5) 0.8106(8) 0.0940(8) 0.206(6) Uani 1 1 d GU
H40 H 0.8041 0.7697 0.1285 0.247 Uiso 1 1 calc R
C41 C 0.5833(6) 0.7817(6) 0.1402(5) 0.138(3) Uani 1 1 d GU
H41 H 0.5927 0.7215 0.2055 0.165 Uiso 1 1 calc R
C22 C 0.1739(10) 0.5023(7) 0.4954(6) 0.149(4) Uani 1 1 d GU
C23 C 0.0765(11) 0.5457(8) 0.4099(8) 0.177(5) Uani 1 1 d GU
H23 H -0.0123 0.6110 0.4026 0.213 Uiso 1 1 calc R
C24 C 0.1119(17) 0.4915(12) 0.3353(7) 0.272(11) Uani 1 1 d GU
H24 H 0.0467 0.5206 0.2781 0.326 Uiso 1 1 calc R
C25 C 0.2446(18) 0.3939(12) 0.3462(8) 0.372(18) Uani 1 1 d GU
H25 H 0.2683 0.3577 0.2963 0.446 Uiso 1 1 calc R
C26 C 0.3420(13) 0.3505(9) 0.4318(10) 0.210(7) Uani 1 1 d GU
H26 H 0.4308 0.2852 0.4391 0.252 Uiso 1 1 calc R
C27 C 0.3066(10) 0.4047(8) 0.5064(7) 0.173(4) Uani 1 1 d GU
H27 H 0.3718 0.3757 0.5636 0.208 Uiso 1 1 calc R
C42 C 0.0692(6) 0.8557(5) 0.2235(4) 0.0764(14) Uani 1 1 d U
H42A H 0.0096 0.8646 0.1656 0.092 Uiso 1 1 calc R
H42B H 0.1051 0.7682 0.2654 0.092 Uiso 1 1 calc R
C43 C -0.0310(5) 0.9242(5) 0.2861(4) 0.0737(14) Uani 1 1 d U
H43A H -0.1061 0.8835 0.3156 0.088 Uiso 1 1 calc R
H43B H 0.0295 0.9177 0.3426 0.088 Uiso 1 1 calc R
C44 C -0.1097(5) 1.0568(5) 0.2292(4) 0.0712(13) Uani 1 1 d U
C45 C -0.1647(6) 1.2709(5) 0.2276(4) 0.0805(15) Uani 1 1 d U
C46 C -0.3288(8) 1.2942(7) 0.2448(6) 0.112(2) Uani 1 1 d U
H46A H -0.3430 1.2534 0.3161 0.168 Uiso 1 1 calc R
H46B H -0.3708 1.2624 0.2037 0.168 Uiso 1 1 calc R
H46C H -0.3787 1.3818 0.2256 0.168 Uiso 1 1 calc R
C47 C -0.0897(11) 1.3243(8) 0.2806(7) 0.129(3) Uani 1 1 d U
H47A H -0.1307 1.3165 0.3470 0.194 Uiso 1 1 calc R
H47B H -0.1063 1.4103 0.2405 0.194 Uiso 1 1 calc R
H47C H 0.0168 1.2808 0.2887 0.194 Uiso 1 1 calc R
C48 C -0.1416(8) 1.3236(5) 0.1133(5) 0.0889(17) Uani 1 1 d U
N1 N 0.6959(5) 0.2200(4) 0.9398(3) 0.0759(12) Uani 1 1 d .
H1 H 0.7188 0.1903 1.0047 0.091 Uiso 1 1 calc R
N2 N 0.5631(4) 0.4756(3) 0.8853(3) 0.0612(9) Uani 1 1 d .
H2 H 0.6292 0.4330 0.9354 0.073 Uiso 1 1 calc R
N3 N 0.6834(6) 0.5203(7) 0.6230(4) 0.1029(19) Uani 1 1 d .
H3A H 0.6986 0.4500 0.6724 0.124 Uiso 1 1 calc R
N4 N 0.3784(5) 0.6055(4) 0.5640(3) 0.0764(12) Uani 1 1 d .
H4 H 0.4126 0.5600 0.6260 0.092 Uiso 1 1 calc R
N5 N 0.3817(5) 0.9125(4) 0.4498(3) 0.0711(11) Uani 1 1 d .
H5 H 0.4571 0.8482 0.4796 0.085 Uiso 1 1 calc R
N6 N 0.2856(4) 0.9064(4) 0.2644(3) 0.0624(9) Uani 1 1 d .
H6 H 0.3237 0.8397 0.3162 0.075 Uiso 1 1 calc R
N7 N -0.0862(5) 1.1351(4) 0.2673(3) 0.0739(11) Uani 1 1 d .
H7 H -0.0215 1.1054 0.3182 0.089 Uiso 1 1 calc R
N8 N -0.0065(6) 1.2891(5) 0.0801(4) 0.0948(15) Uani 1 1 d .
H8A H 0.0121 1.3263 0.0176 0.114 Uiso 1 1 calc R
H8B H 0.0640 1.2291 0.1208 0.114 Uiso 1 1 calc R
O1 O 0.7784(4) 0.2639(4) 0.7811(3) 0.0905(12) Uani 1 1 d .
O2 O 0.3982(4) 0.4642(3) 0.7836(3) 0.0756(9) Uani 1 1 d .
O3 O 0.6531(5) 0.7205(5) 0.5790(4) 0.1094(15) Uani 1 1 d .
O4 O 0.4365(4) 0.6659(3) 0.3990(3) 0.0839(11) Uani 1 1 d .
O5 O 0.1358(4) 1.0095(4) 0.4534(3) 0.0851(11) Uani 1 1 d .
O6 O 0.2548(4) 1.1105(3) 0.1918(3) 0.0792(10) Uani 1 1 d .
O7 O -0.1892(4) 1.0908(3) 0.1517(3) 0.0812(10) Uani 1 1 d .
O8 O -0.2447(5) 1.4104(4) 0.0550(3) 0.1000(13) Uani 1 1 d .
O9W O 0.1171(10) 0.3922(17) 0.8496(8) 0.310(9) Uani 1 1 d .

loop_
_atom_site_aniso_label
_atom_site_aniso_U_11
_atom_site_aniso_U_22
_atom_site_aniso_U_33
_atom_site_aniso_U_23
_atom_site_aniso_U_13
_atom_site_aniso_U_12
C1 0.088(4) 0.125(6) 0.093(5) -0.036(4) -0.015(4) 0.010(4)
C2 0.095(4) 0.079(4) 0.083(4) -0.038(3) 0.014(3) -0.017(3)
C3 0.073(3) 0.057(3) 0.047(2) -0.009(2) 0.010(2) -0.015(2)
C4 0.098(4) 0.070(4) 0.085(4) -0.006(3) 0.020(3) -0.023(3)
C5 0.063(3) 0.050(2) 0.055(3) -0.007(2) -0.004(2) -0.013(2)
C6 0.072(3) 0.056(3) 0.056(3) -0.007(2) -0.005(2) -0.013(2)
C7 0.129(5) 0.063(3) 0.065(3) -0.019(3) -0.011(3) -0.034(3)
C8 0.085(3) 0.064(3) 0.067(3) -0.029(3) 0.004(3) -0.013(3)
C9 0.096(4) 0.084(4) 0.074(4) -0.022(3) -0.003(3) -0.005(3)
C10 0.088(4) 0.127(6) 0.084(5) -0.022(5) 0.000(3) -0.007(4)
C11 0.098(5) 0.133(7) 0.120(7) -0.056(6) 0.007(5) -0.011(5)
C12 0.109(5) 0.111(5) 0.084(4) -0.031(4) 0.018(4) -0.024(4)
C13 0.099(4) 0.073(4) 0.076(4) -0.019(3) 0.006(3) -0.019(3)
C14 0.092(4) 0.075(3) 0.076(3) -0.001(3) -0.009(3) -0.036(3)
C15 0.063(3) 0.116(5) 0.080(4) 0.005(4) -0.003(3) -0.033(3)
C16 0.060(3) 0.094(4) 0.065(3) -0.004(4) 0.002(2) -0.011(3)
C17 0.116(5) 0.112(5) 0.072(4) -0.032(4) -0.017(4) 0.041(4)
C18 0.314(16) 0.125(7) 0.176(10) -0.106(8) -0.118(11) 0.117(9)
C19 0.098(4) 0.057(3) 0.069(4) -0.028(3) -0.006(3) 0.012(3)
C20 0.071(3) 0.074(3) 0.059(3) -0.013(3) -0.007(2) -0.008(3)
C21 0.133(5) 0.090(4) 0.081(4) 0.003(3) -0.006(4) -0.053(4)
C28 0.069(3) 0.085(4) 0.053(3) -0.008(3) 0.003(2) -0.002(3)
C29 0.092(4) 0.085(4) 0.052(3) -0.023(3) 0.001(3) 0.006(3)
C30 0.089(4) 0.067(3) 0.058(3) -0.027(3) -0.005(3) -0.002(3)
C31 0.094(4) 0.077(3) 0.056(3) -0.004(3) -0.004(3) -0.042(3)
C32 0.069(3) 0.141(6) 0.097(5) -0.010(4) -0.009(3) -0.046(4)
C33 0.061(3) 0.061(3) 0.056(3) -0.006(2) 0.002(2) -0.016(2)
C34 0.070(3) 0.067(3) 0.062(3) -0.020(2) -0.006(2) -0.018(2)
C35 0.089(4) 0.074(4) 0.067(3) -0.022(3) 0.011(3) -0.027(3)
C36 0.092(5) 0.142(7) 0.168(8) -0.118(7) 0.023(5) -0.025(4)
C37 0.181(8) 0.099(5) 0.112(6) -0.055(5) 0.070(6) -0.061(5)
C38 0.259(15) 0.127(8) 0.266(15) -0.129(10) 0.158(13) -0.110(10)
C39 0.29(2) 0.196(13) 0.32(2) -0.190(15) 0.209(18) -0.171(14)
C40 0.088(6) 0.231(15) 0.33(2) -0.160(15) 0.053(9) -0.032(7)
C41 0.081(5) 0.182(9) 0.170(8) -0.103(7) 0.014(5) -0.024(5)
C22 0.171(9) 0.097(6) 0.163(9) -0.004(6) -0.036(7) -0.062(6)
C23 0.237(13) 0.126(8) 0.170(10) -0.013(8) -0.035(10) -0.093(8)
C24 0.44(3) 0.183(15) 0.244(17) -0.092(14) -0.093(19) -0.129(18)
C25 0.41(3) 0.24(2) 0.42(3) 0.01(2) -0.21(3) -0.15(2)
C26 0.291(18) 0.183(12) 0.213(14) -0.117(12) 0.106(14) -0.119(12)
C27 0.187(11) 0.118(8) 0.195(12) -0.038(8) 0.030(9) -0.047(8)
C42 0.075(3) 0.068(3) 0.074(3) -0.009(3) -0.007(3) -0.023(3)
C43 0.050(2) 0.067(3) 0.081(3) -0.004(3) 0.007(2) -0.015(2)
C44 0.051(2) 0.076(3) 0.064(3) 0.003(3) 0.001(2) -0.021(2)
C45 0.073(3) 0.084(4) 0.070(4) -0.020(3) -0.009(3) -0.012(3)
C46 0.117(5) 0.113(5) 0.090(5) -0.047(4) 0.011(4) -0.004(4)
C47 0.161(7) 0.104(5) 0.118(6) -0.038(5) -0.030(5) -0.027(5)
C48 0.096(4) 0.065(3) 0.088(4) -0.003(3) -0.028(4) -0.024(3)
N1 0.084(3) 0.065(3) 0.056(2) -0.013(2) 0.005(2) -0.004(2)
N2 0.061(2) 0.050(2) 0.058(2) -0.0092(18) -0.0030(18) -0.0085(17)
N3 0.077(3) 0.120(5) 0.054(3) -0.008(3) -0.006(2) 0.021(3)
N4 0.089(3) 0.063(3) 0.051(2) -0.010(2) -0.004(2) 0.000(2)
N5 0.080(3) 0.061(2) 0.056(2) -0.016(2) -0.010(2) -0.004(2)
N6 0.064(2) 0.061(2) 0.046(2) -0.0110(17) 0.0055(16) -0.0083(18)
N7 0.070(2) 0.075(3) 0.068(3) -0.015(2) -0.014(2) -0.019(2)
N8 0.082(3) 0.081(3) 0.088(4) 0.010(3) -0.007(3) -0.027(3)
O1 0.093(3) 0.101(3) 0.060(2) -0.026(2) 0.0146(19) -0.012(2)
O2 0.085(2) 0.066(2) 0.067(2) -0.0136(17) -0.0132(18) -0.0195(17)
O3 0.085(3) 0.114(4) 0.085(3) 0.016(3) -0.010(2) -0.029(2)
O4 0.099(3) 0.071(2) 0.046(2) -0.0072(17) -0.0032(17) 0.0054(19)
O5 0.085(2) 0.082(2) 0.0518(19) -0.0126(18) -0.0031(17) 0.011(2)
O6 0.082(2) 0.068(2) 0.065(2) 0.0036(18) -0.0044(17) -0.0230(18)
O7 0.074(2) 0.081(2) 0.076(2) -0.017(2) -0.0069(19) -0.0172(18)
O8 0.100(3) 0.081(3) 0.088(3) -0.008(2) -0.036(2) -0.004(2)
O9W 0.138(6) 0.49(2) 0.150(7) 0.046(10) -0.007(5) -0.088(9)

loop_
_atom_type_symbol
_atom_type_description
_atom_type_scat_dispersion_real
_atom_type_scat_dispersion_imag
_atom_type_scat_source
C C 0.0033 0.0016 'International Tables Vol C Tables 4.2.6.8 and 6.1.1.4'
H H 0.0000 0.0000 'International Tables Vol C Tables 4.2.6.8 and 6.1.1.4'
N N 0.0061 0.0033 'International Tables Vol C Tables 4.2.6.8 and 6.1.1.4'
O O 0.0106 0.0060 'International Tables Vol C Tables 4.2.6.8 and 6.1.1.4'

loop_
_geom_angle_atom_site_label_1
_geom_angle_atom_site_label_2
_geom_angle_atom_site_label_3
_geom_angle
C2 C1 H1A 109.5
C2 C1 H1B 109.5
H1A C1 H1B 109.5
C2 C1 H1C 109.5
H1A C1 H1C 109.5
H1B C1 H1C 109.5
O1 C2 N1 117.8(5)
O1 C2 C1 126.7(6)
N1 C2 C1 115.5(6)
N1 C3 C5 114.7(4)
N1 C3 C4 108.2(4)
C5 C3 C4 108.3(4)
N1 C3 H3 108.5
C5 C3 H3 108.5
C4 C3 H3 108.5
C3 C4 H4A 109.5
C3 C4 H4B 109.5
H4A C4 H4B 109.5
C3 C4 H4C 109.5
H4A C4 H4C 109.5
H4B C4 H4C 109.5
O2 C5 N2 125.7(4)
O2 C5 C3 118.1(4)
N2 C5 C3 116.2(4)
C14 C6 N2 111.6(4)
C14 C6 C7 112.1(5)
N2 C6 C7 109.0(4)
C14 C6 H6A 108.0
N2 C6 H6A 108.0
C7 C6 H6A 108.0
C8 C7 C6 117.2(4)
C8 C7 H7A 108.0
C6 C7 H7A 108.0
C8 C7 H7B 108.0
C6 C7 H7B 108.0
H7A C7 H7B 107.2
C13 C8 C9 118.2(6)
C13 C8 C7 119.6(5)
C9 C8 C7 122.1(6)
C8 C9 C10 119.9(6)
C8 C9 H9 120.0
C10 C9 H9 120.0
C11 C10 C9 121.0(7)
C11 C10 H10 119.5
C9 C10 H10 119.5
C10 C11 C12 119.4(8)
C10 C11 H11 120.3
C12 C11 H11 120.3
C11 C12 C13 121.0(8)
C11 C12 H12 119.5
C13 C12 H12 119.5
C12 C13 C8 120.2(6)
C12 C13 H13 119.9
C8 C13 H13 119.9
C6 C14 C15 115.5(5)
C6 C14 H14A 108.4
C15 C14 H14A 108.4
C6 C14 H14B 108.4
C15 C14 H14B 108.4
H14A C14 H14B 107.5
C14 C15 C16 112.3(5)
C14 C15 H15A 109.1
C16 C15 H15A 109.1
C14 C15 H15B 109.1
C16 C15 H15B 109.1
H15A C15 H15B 107.9
O3 C16 N3 121.1(6)
O3 C16 C15 124.9(7)
N3 C16 C15 114.0(6)
C18 C17 N3 110.4(7)
C18 C17 C19 110.9(9)
N3 C17 C19 110.5(5)
C18 C17 H17 108.3
N3 C17 H17 108.3
C19 C17 H17 108.3
C17 C18 H18A 109.5
C17 C18 H18B 109.5
H18A C18 H18B 109.5
C17 C18 H18C 109.5
H18A C18 H18C 109.5
H18B C18 H18C 109.5
O4 C19 N4 125.0(5)
O4 C19 C17 116.2(6)
N4 C19 C17 118.7(5)
N4 C20 C28 111.8(4)
N4 C20 C21 109.3(5)
C28 C20 C21 108.7(5)
N4 C20 H20 109.0
C28 C20 H20 109.0
C21 C20 H20 109.0
C20 C21 C22 108.3(6)
C20 C21 H21A 110.0
C22 C21 H21A 110.0
C20 C21 H21B 110.0
C22 C21 H21B 110.0
H21A C21 H21B 108.4
C29 C28 C20 114.6(5)
C29 C28 H28A 108.6
C20 C28 H28A 108.6
C29 C28 H28B 108.6
C20 C28 H28B 108.6
H28A C28 H28B 107.6
C28 C29 C30 112.8(5)
C28 C29 H29A 109.0
C30 C29 H29A 109.0
C28 C29 H29B 109.0
C30 C29 H29B 109.0
H29A C29 H29B 107.8
O5 C30 N5 123.9(5)
O5 C30 C29 121.1(5)
N5 C30 C29 115.0(5)
N5 C31 C32 111.7(5)
N5 C31 C33 113.3(4)
C32 C31 C33 107.6(5)
N5 C31 H31 108.0
C32 C31 H31 108.0
C33 C31 H31 108.0
C31 C32 H32A 109.5
C31 C32 H32B 109.5
H32A C32 H32B 109.5
C31 C32 H32C 109.5
H32A C32 H32C 109.5
H32B C32 H32C 109.5
O6 C33 N6 124.1(4)
O6 C33 C31 117.8(5)
N6 C33 C31 117.9(4)
N6 C34 C42 111.4(4)
N6 C34 C35 110.2(4)
C42 C34 C35 109.6(4)
N6 C34 H34 108.5
C42 C34 H34 108.5
C35 C34 H34 108.5
C36 C35 C34 115.0(4)
C36 C35 H35A 108.5
C34 C35 H35A 108.5
C36 C35 H35B 108.5
C34 C35 H35B 108.5
H35A C35 H35B 107.5
C37 C36 C41 120.0
C37 C36 C35 119.7(5)
C41 C36 C35 120.3(5)
C36 C37 C38 120.0
C36 C37 H37 120.0
C38 C37 H37 120.0
C39 C38 C37 120.0
C39 C38 H38 120.0
C37 C38 H38 120.0
C38 C39 C40 120.0
C38 C39 H39 120.0
C40 C39 H39 120.0
C39 C40 C41 120.0
C39 C40 H40 120.0
C41 C40 H40 120.0
C40 C41 C36 120.0
C40 C41 H41 120.0
C36 C41 H41 120.0
C23 C22 C27 120.0
C23 C22 C21 114.9(7)
C27 C22 C21 124.9(7)
C24 C23 C22 120.0
C24 C23 H23 120.0
C22 C23 H23 120.0
C23 C24 C25 120.0
C23 C24 H24 120.0
C25 C24 H24 120.0
C24 C25 C26 120.0
C24 C25 H25 120.0
C26 C25 H25 120.0
C27 C26 C25 120.0
C27 C26 H26 120.0
C25 C26 H26 120.0
C26 C27 C22 120.0
C26 C27 H27 120.0
C22 C27 H27 120.0
C43 C42 C34 114.7(4)
C43 C42 H42A 108.6
C34 C42 H42A 108.6
C43 C42 H42B 108.6
C34 C42 H42B 108.6
H42A C42 H42B 107.6
C44 C43 C42 115.2(5)
C44 C43 H43A 108.5
C42 C43 H43A 108.5
C44 C43 H43B 108.5
C42 C43 H43B 108.5
H43A C43 H43B 107.5
O7 C44 N7 122.9(5)
O7 C44 C43 121.7(6)
N7 C44 C43 115.4(5)
C47 C45 N7 106.1(5)
C47 C45 C46 114.5(6)
N7 C45 C46 109.1(5)
C47 C45 C48 108.1(6)
N7 C45 C48 109.5(5)
C46 C45 C48 109.4(5)
C45 C46 H46A 109.5
C45 C46 H46B 109.5
H46A C46 H46B 109.5
C45 C46 H46C 109.5
H46A C46 H46C 109.5
H46B C46 H46C 109.5
C45 C47 H47A 109.5
C45 C47 H47B 109.5
H47A C47 H47B 109.5
C45 C47 H47C 109.5
H47A C47 H47C 109.5
H47B C47 H47C 109.5
O8 C48 N8 120.6(6)
O8 C48 C45 120.0(7)
N8 C48 C45 118.7(5)
C2 N1 C3 122.8(5)
C2 N1 H1 118.6
C3 N1 H1 118.6
C5 N2 C6 124.1(4)
C5 N2 H2 118.0
C6 N2 H2 118.0
C16 N3 C17 121.1(6)
C16 N3 H3A 119.5
C17 N3 H3A 119.5
C19 N4 C20 123.0(4)
C19 N4 H4 118.5
C20 N4 H4 118.5
C30 N5 C31 121.1(5)
C30 N5 H5 119.4
C31 N5 H5 119.4
C33 N6 C34 123.8(4)
C33 N6 H6 118.1
C34 N6 H6 118.1
C44 N7 C45 124.0(4)
C44 N7 H7 118.0
C45 N7 H7 118.0
C48 N8 H8A 120.0
C48 N8 H8B 120.0
H8A N8 H8B 120.0

loop_
_geom_bond_atom_site_label_1
_geom_bond_atom_site_label_2
_geom_bond_distance
C1 C2 1.453(9)
C1 H1A 0.9600
C1 H1B 0.9600
C1 H1C 0.9600
C2 O1 1.211(7)
C2 N1 1.383(7)
C3 N1 1.391(7)
C3 C5 1.538(7)
C3 C4 1.544(7)
C3 H3 0.9800
C4 H4A 0.9600
C4 H4B 0.9600
C4 H4C 0.9600
C5 O2 1.220(6)
C5 N2 1.297(6)
C6 C14 1.475(8)
C6 N2 1.485(6)
C6 C7 1.536(8)
C6 H6A 0.9800
C7 C8 1.467(9)
C7 H7A 0.9700
C7 H7B 0.9700
C8 C13 1.377(8)
C8 C9 1.380(8)
C9 C10 1.388(10)
C9 H9 0.9300
C10 C11 1.334(11)
C10 H10 0.9300
C11 C12 1.364(11)
C11 H11 0.9300
C12 C13 1.370(10)
C12 H12 0.9300
C13 H13 0.9300
C14 C15 1.507(10)
C14 H14A 0.9700
C14 H14B 0.9700
C15 C16 1.526(9)
C15 H15A 0.9700
C15 H15B 0.9700
C16 O3 1.220(7)
C16 N3 1.324(9)
C17 C18 1.464(13)
C17 N3 1.481(9)
C17 C19 1.554(9)
C17 H17 0.9800
C18 H18A 0.9600
C18 H18B 0.9600
C18 H18C 0.9600
C19 O4 1.228(7)
C19 N4 1.291(7)
C20 N4 1.457(7)
C20 C28 1.499(8)
C20 C21 1.575(9)
C20 H20 0.9800
C21 C22 1.622(11)
C21 H21A 0.9700
C21 H21B 0.9700
C28 C29 1.487(9)
C28 H28A 0.9700
C28 H28B 0.9700
C29 C30 1.533(8)
C29 H29A 0.9700
C29 H29B 0.9700
C30 O5 1.218(6)
C30 N5 1.310(7)
C31 N5 1.447(7)
C31 C32 1.509(9)
C31 C33 1.540(7)
C31 H31 0.9800
C32 H32A 0.9600
C32 H32B 0.9600
C32 H32C 0.9600
C33 O6 1.249(6)
C33 N6 1.296(6)
C34 N6 1.458(6)
C34 C42 1.513(7)
C34 C35 1.540(7)
C34 H34 0.9800
C35 C36 1.458(7)
C35 H35A 0.9700
C35 H35B 0.9700
C36 C37 1.3900
C36 C41 1.3900
C37 C38 1.3900
C37 H37 0.9300
C38 C39 1.3900
C38 H38 0.9300
C39 C40 1.3900
C39 H39 0.9300
C40 C41 1.3900
C40 H40 0.9300
C41 H41 0.9300
C22 C23 1.3900
C22 C27 1.3900
C23 C24 1.3900
C23 H23 0.9300
C24 C25 1.3900
C24 H24 0.9300
C25 C26 1.3900
C25 H25 0.9300
C26 C27 1.3900
C26 H26 0.9300
C27 H27 0.9300
C42 C43 1.497(8)
C42 H42A 0.9700
C42 H42B 0.9700
C43 C44 1.478(7)
C43 H43A 0.9700
C43 H43B 0.9700
C44 O7 1.222(6)
C44 N7 1.326(7)
C45 C47 1.476(10)
C45 N7 1.486(7)
C45 C46 1.487(9)
C45 C48 1.517(9)
C46 H46A 0.9600
C46 H46B 0.9600
C46 H46C 0.9600
C47 H47A 0.9600
C47 H47B 0.9600
C47 H47C 0.9600
C48 O8 1.247(7)
C48 N8 1.304(9)
N1 H1 0.8600
N2 H2 0.8600
N3 H3A 0.8600
N4 H4 0.8600
N5 H5 0.8600
N6 H6 0.8600
N7 H7 0.8600
N8 H8A 0.8600
N8 H8B 0.8600

loop_
_platon_squeeze_void_nr
_platon_squeeze_void_average_x
_platon_squeeze_void_average_y
_platon_squeeze_void_average_z
_platon_squeeze_void_volume
_platon_squeeze_void_count_electrons
1 -0.061 0.089 0.643 241 59
